data_4350783
loop_
_publ_author_name
'Rajak, Sanil'
Chair,Khaoula
'Rana, Love Karan'
'Kaur, Prabhjyot'
'Maris, Thierry'
'Duong, Adam'

_publ_section_title
;
 Amidine/Amidinate Cobalt Complexes: One-Pot Synthesis, Mechanism, and
 Photocatalytic Application for Hydrogen Production
;
_journal_name_full 'Inorganic Chemistry'
_journal_page_first 14910
_journal_page_last 14919
_journal_paper_doi 10.1021/acs.inorgchem.0c01495
_journal_volume 59
_journal_year 2020
_chemical_compound_source 'Synthesized by the authors. See text'
_chemical_formula_sum 'C24 H32 Cl2 Co N16 O10'
_chemical_formula_weight 834.49
_chemical_name_systematic
; 
 bis(acetonitrile)-diaqua-bis[6-(pyridin-4-yl)-1,3,5-triazine-2,4-diamine]
-cobalt  diperchlorate acetonitrile solvate 
;
_space_group_IT_number 14
_space_group_name_Hall '-P 2yn'
_space_group_name_H-M_alt 'P 1 21/n 1'
_symmetry_cell_setting monoclinic
_symmetry_space_group_name_Hall '-P 2yn'
_symmetry_space_group_name_H-M 'P 1 21/n 1'
_atom_sites_solution_hydrogens geom
_atom_sites_solution_primary direct
_atom_sites_solution_secondary difmap
_audit_creation_method SHELXL-97
_cell_angle_alpha 90.00
_cell_angle_beta 100.942(3)
_cell_angle_gamma 90.00
_cell_formula_units_Z 2
_cell_length_a 11.5878(6)
_cell_length_b 7.4968(4)
_cell_length_c 21.0318(11)
_cell_measurement_reflns_used 2898
_cell_measurement_temperature 100(2)
_cell_measurement_theta_max 67.78
_cell_measurement_theta_min 4.06
_cell_volume 1793.85(16)
_computing_cell_refinement 'SMART (Bruker, 2003)'
_computing_data_collection 'SMART (Bruker, 2003)'
_computing_data_reduction 'SAINT (Bruker, 2004)'
_computing_molecular_graphics 'SHELXTL (Bruker, 1997)'
_computing_publication_material 'UdMX (local program)'
_computing_structure_refinement 'SHELXL97 (Sheldrick, 1997)'
_computing_structure_solution 'SHELXS97 (Sheldrick, 1997)'
_diffrn_ambient_temperature 100(2)
_diffrn_detector_area_resol_mean 5.5
_diffrn_measured_fraction_theta_full 0.993
_diffrn_measured_fraction_theta_max 0.993
_diffrn_measurement_device_type 'Bruker Microstar'
_diffrn_measurement_method \w
_diffrn_radiation_monochromator 'Helios optics'
_diffrn_radiation_source 'Micro source'
_diffrn_radiation_type CuK\a
_diffrn_radiation_wavelength 1.54178
_diffrn_reflns_av_R_equivalents 0.042
_diffrn_reflns_av_sigmaI/netI 0.0655
_diffrn_reflns_limit_h_max 13
_diffrn_reflns_limit_h_min -13
_diffrn_reflns_limit_k_max 8
_diffrn_reflns_limit_k_min -8
_diffrn_reflns_limit_l_max 24
_diffrn_reflns_limit_l_min -24
_diffrn_reflns_number 28224
_diffrn_reflns_theta_full 67.78
_diffrn_reflns_theta_max 67.78
_diffrn_reflns_theta_min 4.06
_diffrn_standards_decay_% 0.00
_diffrn_standards_number 5
_exptl_absorpt_coefficient_mu 5.783
_exptl_absorpt_correction_T_max 0.7900
_exptl_absorpt_correction_T_min 0.6100
_exptl_absorpt_correction_type multi-scan
_exptl_absorpt_process_details 'Sadabs (Sheldrick,1996)'
_exptl_crystal_colour Colorless
_exptl_crystal_density_diffrn 1.545
_exptl_crystal_density_method 'not measured'
_exptl_crystal_description block
_exptl_crystal_F_000 858
_exptl_crystal_size_max 0.08
_exptl_crystal_size_mid 0.08
_exptl_crystal_size_min 0.05
_refine_diff_density_max 0.444
_refine_diff_density_min -0.387
_refine_diff_density_rms 0.063
_refine_ls_extinction_method none
_refine_ls_goodness_of_fit_ref 1.011
_refine_ls_matrix_type full
_refine_ls_number_parameters 260
_refine_ls_number_reflns 3220
_refine_ls_number_restraints 18
_refine_ls_restrained_S_all 1.020
_refine_ls_R_factor_all 0.0789
_refine_ls_R_factor_gt 0.0446
_refine_ls_shift/su_max 0.001
_refine_ls_shift/su_mean 0.000
_refine_ls_structure_factor_coef Fsqd
_refine_ls_weighting_details 'calc w=1/[\s^2^(Fo^2^)+(0.0440P)^2^+0.0000P] where P=(Fo^2^+2Fc^2^)/3'
_refine_ls_weighting_scheme calc
_refine_ls_wR_factor_gt 0.0945
_refine_ls_wR_factor_ref 0.1016
_reflns_number_gt 2036
_reflns_number_total 3220
_cod_data_source_file jw1223.cif
_cod_data_source_block jw1223
_cod_depositor_comments
;
The following automatic conversions were performed:

data item '_geom_angle_publ_flag' value 'Y' was changed to 'y' in
accordance with the built-in table derived from the CIF Core
dictionary named 'cif_core.dic' version 2.4.5 last updated on
2014-11-21 (46 times).

data item '_geom_bond_publ_flag' value 'Y' was changed to 'y' in
accordance with the built-in table derived from the CIF Core
dictionary named 'cif_core.dic' version 2.4.5 last updated on
2014-11-21 (29 times).

data item '_geom_torsion_publ_flag' value 'Y' was changed to 'y' in
accordance with the built-in table derived from the CIF Core
dictionary named 'cif_core.dic' version 2.4.5 last updated on
2014-11-21 (38 times).

data item '_symmetry_cell_setting' value 'Monoclinic' was changed to
'monoclinic' in accordance with the built-in table derived from the
CIF Core dictionary named 'cif_core.dic' version 2.4.5 last updated
on 2014-11-21.

Automatic conversion script
Id: cif_fix_values 8369 2020-08-20 11:38:08Z andrius 
;
_cod_original_sg_symbol_H-M P21/n
_cod_database_code 4350783

loop_
_space_group_symop_id
_space_group_symop_operation_xyz
1 'x, y, z'
2 '-x+1/2, y+1/2, -z+1/2'
3 '-x, -y, -z'
4 'x-1/2, -y-1/2, z-1/2'

loop_
_atom_site_label
_atom_site_type_symbol
_atom_site_fract_x
_atom_site_fract_y
_atom_site_fract_z
_atom_site_U_iso_or_equiv
_atom_site_adp_type
_atom_site_occupancy
_atom_site_symmetry_multiplicity
_atom_site_calc_flag
_atom_site_refinement_flags
_atom_site_disorder_assembly
_atom_site_disorder_group
Co1 Co 0.5000 0.0000 0.5000 0.0247(2) Uani 1 2 d S . .
N1 N 0.5111(2) 0.2398(4) 0.44551(13) 0.0272(7) Uani 1 1 d . . .
C1 C 0.6177(3) 0.3071(5) 0.44204(16) 0.0289(8) Uani 1 1 d . . .
H1 H 0.6851 0.2530 0.4674 0.035 Uiso 1 1 calc R . .
C2 C 0.6337(3) 0.4491(4) 0.40391(16) 0.0285(8) Uani 1 1 d . . .
H2 H 0.7109 0.4882 0.4017 0.034 Uiso 1 1 calc R . .
C3 C 0.5367(3) 0.5359(4) 0.36839(15) 0.0260(8) Uani 1 1 d . . .
C4 C 0.4258(3) 0.4708(5) 0.37268(16) 0.0284(8) Uani 1 1 d . . .
H4 H 0.3569 0.5274 0.3498 0.034 Uiso 1 1 calc R . .
C5 C 0.4175(3) 0.3234(5) 0.41052(16) 0.0296(8) Uani 1 1 d . . .
H5 H 0.3415 0.2782 0.4120 0.035 Uiso 1 1 calc R . .
C6 C 0.5541(3) 0.6912(4) 0.32752(15) 0.0250(8) Uani 1 1 d . . .
N7 N 0.6528(2) 0.6903(4) 0.30334(13) 0.0254(6) Uani 1 1 d . . .
C8 C 0.6676(3) 0.8378(4) 0.26814(16) 0.0267(8) Uani 1 1 d . . .
N9 N 0.5938(2) 0.9780(4) 0.25788(13) 0.0282(6) Uani 1 1 d . . .
C10 C 0.4964(3) 0.9591(5) 0.28305(16) 0.0286(8) Uani 1 1 d . . .
N11 N 0.4727(2) 0.8183(4) 0.31920(13) 0.0266(6) Uani 1 1 d . . .
N12 N 0.7647(2) 0.8427(4) 0.24302(13) 0.0315(7) Uani 1 1 d . . .
H12A H 0.7792 0.9360 0.2204 0.038 Uiso 1 1 calc R . .
H12B H 0.8143 0.7527 0.2490 0.038 Uiso 1 1 calc R . .
N13 N 0.4158(2) 1.0876(4) 0.27237(14) 0.0356(8) Uani 1 1 d . . .
H13A H 0.4271 1.1817 0.2493 0.043 Uiso 1 1 calc R . .
H13B H 0.3511 1.0784 0.2883 0.043 Uiso 1 1 calc R . .
N14 N 0.6512(2) -0.1000(4) 0.46448(13) 0.0281(7) Uani 1 1 d . . .
C15 C 0.7407(3) -0.1116(5) 0.45033(16) 0.0279(8) Uani 1 1 d . . .
C16 C 0.8549(3) -0.1209(5) 0.43174(19) 0.0411(10) Uani 1 1 d . . .
H16A H 0.8502 -0.1992 0.3940 0.062 Uiso 1 1 calc R . .
H16B H 0.9127 -0.1686 0.4678 0.062 Uiso 1 1 calc R . .
H16C H 0.8789 -0.0011 0.4208 0.062 Uiso 1 1 calc R . .
O17 O 0.38192(19) -0.1107(3) 0.42614(11) 0.0289(6) Uani 1 1 d D . .
H17A H 0.408(3) -0.137(5) 0.3859(8) 0.043 Uiso 1 1 d D . .
H17B H 0.3010(10) -0.071(4) 0.4205(17) 0.043 Uiso 1 1 d D . .
N18 N 0.5816(3) 0.8373(5) 0.05710(19) 0.0589(11) Uani 1 1 d . . .
C19 C 0.5116(4) 0.9184(6) 0.0752(2) 0.0494(11) Uani 1 1 d . . .
C20 C 0.4191(4) 1.0246(6) 0.0956(2) 0.0691(14) Uani 1 1 d . . .
H20A H 0.4544 1.1264 0.1214 0.104 Uiso 1 1 calc R . .
H20B H 0.3762 0.9506 0.1217 0.104 Uiso 1 1 calc R . .
H20C H 0.3646 1.0681 0.0573 0.104 Uiso 1 1 calc R . .
Cl21 Cl 0.39185(7) 0.51950(13) 0.16275(4) 0.0382(2) Uani 1 1 d D A 1
O22 O 0.3544(2) 0.4947(4) 0.09427(11) 0.0454(7) Uani 1 1 d D A 1
O23 O 0.3088(3) 0.4331(6) 0.19588(17) 0.0694(16) Uani 0.827(7) 1 d PD A 1
O24 O 0.4978(3) 0.4322(8) 0.18570(19) 0.101(2) Uani 0.827(7) 1 d PD A 1
O25 O 0.3902(8) 0.6982(6) 0.1767(2) 0.136(3) Uani 0.827(7) 1 d P A 1
O26 O 0.5031(10) 0.615(2) 0.1701(7) 0.033(5) Uiso 0.173(7) 1 d PD A 2
O27 O 0.3183(13) 0.645(2) 0.1833(9) 0.043(5) Uiso 0.173(7) 1 d PD A 2
O28 O 0.405(3) 0.373(3) 0.2029(12) 0.119(11) Uiso 0.173(7) 1 d PD A 2

loop_
_atom_site_aniso_label
_atom_site_aniso_U_11
_atom_site_aniso_U_22
_atom_site_aniso_U_33
_atom_site_aniso_U_23
_atom_site_aniso_U_13
_atom_site_aniso_U_12
Co1 0.0209(4) 0.0311(5) 0.0238(4) 0.0023(4) 0.0084(3) 0.0004(4)
N1 0.0236(14) 0.0336(18) 0.0261(16) 0.0013(13) 0.0091(12) -0.0008(12)
C1 0.0222(17) 0.036(2) 0.028(2) 0.0015(16) 0.0042(15) 0.0013(15)
C2 0.0248(18) 0.032(2) 0.031(2) 0.0025(15) 0.0092(15) 0.0006(14)
C3 0.0301(18) 0.029(2) 0.0209(18) -0.0008(14) 0.0094(14) 0.0002(15)
C4 0.0243(17) 0.032(2) 0.0294(19) 0.0030(16) 0.0058(14) 0.0023(15)
C5 0.0234(17) 0.037(2) 0.030(2) 0.0047(17) 0.0091(15) 0.0006(16)
C6 0.0294(18) 0.0253(19) 0.0213(19) -0.0024(15) 0.0072(15) 0.0006(15)
N7 0.0259(15) 0.0282(17) 0.0244(16) -0.0001(13) 0.0105(12) -0.0006(12)
C8 0.0298(18) 0.027(2) 0.0239(19) -0.0036(15) 0.0073(15) -0.0029(16)
N9 0.0326(15) 0.0290(17) 0.0251(15) 0.0007(13) 0.0109(12) 0.0011(13)
C10 0.0345(19) 0.030(2) 0.0216(18) 0.0001(15) 0.0054(15) 0.0044(15)
N11 0.0281(15) 0.0297(17) 0.0228(16) 0.0016(13) 0.0071(12) 0.0028(13)
N12 0.0305(15) 0.0314(18) 0.0380(18) 0.0054(14) 0.0198(14) 0.0016(13)
N13 0.0373(17) 0.0366(19) 0.0374(19) 0.0081(14) 0.0186(14) 0.0098(14)
N14 0.0279(16) 0.0307(17) 0.0268(17) -0.0022(13) 0.0080(13) -0.0011(13)
C15 0.0283(19) 0.030(2) 0.027(2) -0.0018(15) 0.0106(16) 0.0024(16)
C16 0.0263(19) 0.052(3) 0.049(3) -0.006(2) 0.0171(18) -0.0005(18)
O17 0.0231(12) 0.0406(15) 0.0249(13) 0.0001(11) 0.0093(10) 0.0032(11)
N18 0.038(2) 0.067(3) 0.070(3) 0.005(2) 0.0052(19) -0.0028(19)
C19 0.047(3) 0.056(3) 0.043(3) 0.004(2) 0.003(2) -0.015(2)
C20 0.085(3) 0.068(4) 0.064(3) 0.002(3) 0.039(3) 0.003(3)
Cl21 0.0366(5) 0.0472(6) 0.0300(5) -0.0004(5) 0.0041(4) -0.0002(4)
O22 0.0329(13) 0.077(2) 0.0258(14) -0.0043(14) 0.0047(11) -0.0098(14)
O23 0.041(2) 0.125(4) 0.042(2) 0.040(2) 0.0093(17) -0.009(2)
O24 0.037(2) 0.218(7) 0.047(3) 0.016(3) 0.0003(19) 0.052(3)
O25 0.318(10) 0.031(3) 0.054(3) -0.003(2) 0.023(4) -0.034(4)

loop_
_atom_type_symbol
_atom_type_description
_atom_type_scat_dispersion_real
_atom_type_scat_dispersion_imag
_atom_type_scat_source
C C 0.0181 0.0091 'International Tables Vol C Tables 4.2.6.8 and 6.1.1.4'
H H 0.0000 0.0000 'International Tables Vol C Tables 4.2.6.8 and 6.1.1.4'
N N 0.0311 0.0180 'International Tables Vol C Tables 4.2.6.8 and 6.1.1.4'
O O 0.0492 0.0322 'International Tables Vol C Tables 4.2.6.8 and 6.1.1.4'
Cl Cl 0.3639 0.7018 'International Tables Vol C Tables 4.2.6.8 and 6.1.1.4'
Co Co -2.3653 3.6143 'International Tables Vol C Tables 4.2.6.8 and 6.1.1.4'

loop_
_geom_angle_atom_site_label_1
_geom_angle_atom_site_label_2
_geom_angle_atom_site_label_3
_geom_angle
_geom_angle_site_symmetry_1
_geom_angle_site_symmetry_3
_geom_angle_publ_flag
O17 Co1 O17 180.0 3_656 . y
O17 Co1 N1 91.91(10) 3_656 3_656 y
O17 Co1 N1 88.09(10) . 3_656 y
O17 Co1 N1 88.09(10) 3_656 . y
O17 Co1 N1 91.91(10) . . y
N1 Co1 N1 180.00(12) 3_656 . y
O17 Co1 N14 86.21(9) 3_656 . y
O17 Co1 N14 93.79(9) . . y
N1 Co1 N14 91.63(10) 3_656 . y
N1 Co1 N14 88.37(10) . . y
O17 Co1 N14 93.79(9) 3_656 3_656 y
O17 Co1 N14 86.21(9) . 3_656 y
N1 Co1 N14 88.37(10) 3_656 3_656 y
N1 Co1 N14 91.63(10) . 3_656 y
N14 Co1 N14 179.999(2) . 3_656 y
C5 N1 C1 116.6(3) . . y
C5 N1 Co1 124.0(2) . . y
C1 N1 Co1 119.3(2) . . y
N1 C1 C2 123.5(3) . . y
C1 C2 C3 119.6(3) . . y
C2 C3 C4 117.6(3) . . y
C2 C3 C6 119.6(3) . . y
C4 C3 C6 122.7(3) . . y
C5 C4 C3 119.0(3) . . y
N1 C5 C4 123.7(3) . . y
N11 C6 N7 126.2(3) . . y
N11 C6 C3 117.9(3) . . y
N7 C6 C3 115.9(3) . . y
C6 N7 C8 114.2(3) . . y
N12 C8 N9 118.3(3) . . y
N12 C8 N7 116.3(3) . . y
N9 C8 N7 125.4(3) . . y
C10 N9 C8 114.3(3) . . y
N13 C10 N9 118.2(3) . . y
N13 C10 N11 116.5(3) . . y
N9 C10 N11 125.3(3) . . y
C6 N11 C10 114.6(3) . . y
C15 N14 Co1 163.0(3) . . y
N14 C15 C16 178.3(4) . . y
N18 C19 C20 177.5(5) . . y
O25 Cl21 O24 115.5(4) . . y
O25 Cl21 O22 109.1(2) . . y
O24 Cl21 O22 111.4(2) . . y
O25 Cl21 O23 107.3(4) . . y
O24 Cl21 O23 104.3(3) . . y
O22 Cl21 O23 108.87(18) . . y

loop_
_geom_bond_atom_site_label_1
_geom_bond_atom_site_label_2
_geom_bond_distance
_geom_bond_site_symmetry_2
_geom_bond_publ_flag
Co1 O17 2.041(2) 3_656 y
Co1 O17 2.041(2) . y
Co1 N1 2.149(3) 3_656 y
Co1 N1 2.149(3) . y
Co1 N14 2.165(3) . y
Co1 N14 2.165(3) 3_656 y
N1 C5 1.344(4) . y
N1 C1 1.349(4) . y
C1 C2 1.367(5) . y
C2 C3 1.388(4) . y
C3 C4 1.394(4) . y
C3 C6 1.483(4) . y
C4 C5 1.376(5) . y
C6 N11 1.329(4) . y
C6 N7 1.336(4) . y
N7 C8 1.360(4) . y
C8 N12 1.330(4) . y
C8 N9 1.347(4) . y
N9 C10 1.342(4) . y
C10 N13 1.331(4) . y
C10 N11 1.359(4) . y
N14 C15 1.135(4) . y
C15 C16 1.451(5) . y
N18 C19 1.135(5) . y
C19 C20 1.464(6) . y
Cl21 O25 1.372(4) . y
Cl21 O24 1.394(4) . y
Cl21 O22 1.435(2) . y
Cl21 O23 1.444(3) . y

loop_
_geom_hbond_atom_site_label_D
_geom_hbond_atom_site_label_H
_geom_hbond_atom_site_label_A
_geom_hbond_distance_DH
_geom_hbond_distance_HA
_geom_hbond_distance_DA
_geom_hbond_angle_DHA
_geom_hbond_site_symmetry_A
N12 H12A N7 0.88 2.16 3.002(4) 160.6 2_655
N12 H12B N9 0.88 2.34 3.191(4) 163.8 2_645
N13 H13A O28 0.88 1.73 2.580(15) 162.9 1_565
N13 H13A O24 0.88 2.53 3.400(7) 169.6 1_565
N13 H13B O23 0.88 2.23 3.036(5) 152.6 2
N13 H13B O27 0.88 2.21 3.061(16) 161.3 2
O17 H17A N11 0.97(2) 1.75(3) 2.711(3) 173(3) 1_545
O17 H17B O22 0.97(2) 1.84(3) 2.803(3) 176(3) 2_545
O17 H17B O23 0.97(2) 2.54(3) 3.070(4) 115(2) 2_545

loop_
_geom_torsion_atom_site_label_1
_geom_torsion_atom_site_label_2
_geom_torsion_atom_site_label_3
_geom_torsion_atom_site_label_4
_geom_torsion
_geom_torsion_site_symmetry_1
_geom_torsion_site_symmetry_2
_geom_torsion_site_symmetry_3
_geom_torsion_site_symmetry_4
_geom_torsion_publ_flag
O17 Co1 N1 C5 -136.4(3) 3_656 . . . y
O17 Co1 N1 C5 43.6(3) . . . . y
N14 Co1 N1 C5 137.4(3) . . . . y
N14 Co1 N1 C5 -42.6(3) 3_656 . . . y
O17 Co1 N1 C1 48.0(2) 3_656 . . . y
O17 Co1 N1 C1 -132.0(2) . . . . y
N14 Co1 N1 C1 -38.3(2) . . . . y
N14 Co1 N1 C1 141.7(2) 3_656 . . . y
C5 N1 C1 C2 -2.1(5) . . . . y
Co1 N1 C1 C2 173.8(3) . . . . y
N1 C1 C2 C3 2.8(5) . . . . y
C1 C2 C3 C4 -1.0(5) . . . . y
C1 C2 C3 C6 179.4(3) . . . . y
C2 C3 C4 C5 -1.2(5) . . . . y
C6 C3 C4 C5 178.4(3) . . . . y
C1 N1 C5 C4 -0.3(5) . . . . y
Co1 N1 C5 C4 -176.0(3) . . . . y
C3 C4 C5 N1 1.9(5) . . . . y
C2 C3 C6 N11 -148.9(3) . . . . y
C4 C3 C6 N11 31.5(5) . . . . y
C2 C3 C6 N7 30.0(4) . . . . y
C4 C3 C6 N7 -149.6(3) . . . . y
N11 C6 N7 C8 1.1(5) . . . . y
C3 C6 N7 C8 -177.7(3) . . . . y
C6 N7 C8 N12 -179.9(3) . . . . y
C6 N7 C8 N9 1.2(5) . . . . y
N12 C8 N9 C10 177.9(3) . . . . y
N7 C8 N9 C10 -3.3(5) . . . . y
C8 N9 C10 N13 -176.7(3) . . . . y
C8 N9 C10 N11 3.5(5) . . . . y
N7 C6 N11 C10 -0.9(5) . . . . y
C3 C6 N11 C10 177.9(3) . . . . y
N13 C10 N11 C6 178.6(3) . . . . y
N9 C10 N11 C6 -1.6(5) . . . . y
O17 Co1 N14 C15 -41.0(9) 3_656 . . . y
O17 Co1 N14 C15 139.0(9) . . . . y
N1 Co1 N14 C15 -132.8(9) 3_656 . . . y
N1 Co1 N14 C15 47.2(9) . . . . y

_cod_database_fobs_code 4350783
